data_7151224
loop_
_publ_author_name
'Besong, Gilbert'
'Jarowicki, Krzysztof'
'Kocienski, Philip J.'
'Sliwinski, Eric'
'Boyle, F. Thomas'

_publ_section_title
;
 Synthesis of (S)-(-)-N-acetylcolchinol using intramolecular biaryl
 oxidative coupling.
;
_journal_issue 11
_journal_name_full 'Organic &amp; biomolecular chemistry'
_journal_page_first 2193
_journal_page_last 2207
_journal_paper_doi 10.1039/b603857c
_journal_volume 4
_journal_year 2006
_chemical_absolute_configuration rmad
_chemical_formula_moiety 'C22 H31 N O5 S, C H2 Cl2'
_chemical_formula_sum 'C23 H33 Cl2 N O5 S'
_chemical_formula_weight 506.46
_chemical_name_systematic
;
?
;
_space_group_IT_number 19
_symmetry_cell_setting orthorhombic
_symmetry_space_group_name_Hall 'P 2ac 2ab'
_symmetry_space_group_name_H-M 'P 21 21 21'
_atom_sites_solution_hydrogens geom
_atom_sites_solution_primary direct
_atom_sites_solution_secondary difmap
_audit_creation_method SHELXL-97
_cell_angle_alpha 90.00
_cell_angle_beta 90.00
_cell_angle_gamma 90.00
_cell_formula_units_Z 4
_cell_length_a 9.7734(11)
_cell_length_b 13.3223(16)
_cell_length_c 20.380(2)
_cell_measurement_reflns_used 5763
_cell_measurement_temperature 150(2)
_cell_measurement_theta_max 23.09
_cell_measurement_theta_min 2.31
_cell_volume 2653.6(5)
_computing_cell_refinement 'Apex2 (Bruker-Nonius, 2004)'
_computing_data_collection 'Apex2 (Bruker-Nonius, 2004)'
_computing_data_reduction
;
SAINT enbedded in Apex2 (Bruker-Nonius, 2004)
;
_computing_molecular_graphics ORTEP-III
_computing_publication_material 'local program'
_computing_structure_refinement 'SHELXL-97 (Sheldrick, 1997)'
_computing_structure_solution 'SHELXS-97 (Sheldrick, 1997)'
_diffrn_detector_area_resol_mean
;
120 microns
;
_diffrn_measured_fraction_theta_full 1.000
_diffrn_measured_fraction_theta_max 1.000
_diffrn_measurement_device_type
;
Mach3 kappa-type 4-circle goniostat.
;
_diffrn_measurement_method 'rotation images'
_diffrn_radiation_detector 'Apex camera'
_diffrn_radiation_monochromator
;
graphite model mounted in "parallel" mode
;
_diffrn_radiation_source
;
Bruker Nonius FR591 rotating anode generator
;
_diffrn_radiation_type MoK\a
_diffrn_radiation_wavelength 0.71073
_diffrn_reflns_av_R_equivalents 0.0831
_diffrn_reflns_av_sigmaI/netI 0.0375
_diffrn_reflns_limit_h_max 12
_diffrn_reflns_limit_h_min -12
_diffrn_reflns_limit_k_max 16
_diffrn_reflns_limit_k_min -16
_diffrn_reflns_limit_l_max 25
_diffrn_reflns_limit_l_min -25
_diffrn_reflns_number 100306
_diffrn_reflns_theta_full 26.00
_diffrn_reflns_theta_max 26.00
_diffrn_reflns_theta_min 1.83
_diffrn_standards_decay_% 0
_diffrn_standards_interval_count 0
_diffrn_standards_interval_time 0
_diffrn_standards_number 0
_exptl_absorpt_coefficient_mu 0.355
_exptl_absorpt_correction_type none
_exptl_crystal_colour colourless
_exptl_crystal_density_diffrn 1.268
_exptl_crystal_density_method 'not measured'
_exptl_crystal_description prism
_exptl_crystal_F_000 1072
_exptl_crystal_size_max 0.18
_exptl_crystal_size_mid 0.12
_exptl_crystal_size_min 0.04
_refine_diff_density_max 0.802
_refine_diff_density_min -0.629
_refine_diff_density_rms 0.074
_refine_ls_abs_structure_details
;
Flack H D (1983), Acta Cryst. A39, 876-881
2257 Friedel pairs
;
_refine_ls_abs_structure_Flack 0.04(10)
_refine_ls_extinction_method none
_refine_ls_goodness_of_fit_ref 1.050
_refine_ls_hydrogen_treatment mixed
_refine_ls_matrix_type full
_refine_ls_number_parameters 297
_refine_ls_number_reflns 5205
_refine_ls_number_restraints 0
_refine_ls_restrained_S_all 1.050
_refine_ls_R_factor_all 0.0744
_refine_ls_R_factor_gt 0.0545
_refine_ls_shift/su_max 0.000
_refine_ls_shift/su_mean 0.000
_refine_ls_structure_factor_coef Fsqd
_refine_ls_weighting_details 'calc w=1/[\s^2^(Fo^2^)+(0.0978P)^2^+1.4260P] where P=(Fo^2^+2Fc^2^)/3'
_refine_ls_weighting_scheme calc
_refine_ls_wR_factor_gt 0.1448
_refine_ls_wR_factor_ref 0.1601
_reflns_number_gt 4212
_reflns_number_total 5205
_reflns_threshold_expression >2sigma(I)
_cod_data_source_file b603857c.txt
_cod_data_source_block es443
_cod_original_cell_volume 2653.5(5)
_cod_database_code 7151224

loop_
_symmetry_equiv_pos_as_xyz
'x, y, z'
'x+1/2, -y+1/2, -z'
'-x, y+1/2, -z+1/2'
'-x+1/2, -y, z+1/2'

loop_
_atom_site_label
_atom_site_type_symbol
_atom_site_fract_x
_atom_site_fract_y
_atom_site_fract_z
_atom_site_U_iso_or_equiv
_atom_site_adp_type
_atom_site_occupancy
_atom_site_symmetry_multiplicity
_atom_site_calc_flag
_atom_site_refinement_flags
_atom_site_disorder_assembly
_atom_site_disorder_group
C1 C 0.7667(4) -0.2208(3) 0.1293(2) 0.0287(8) Uani 1 1 d . . .
H1A H 0.7022 -0.2032 0.1649 0.034 Uiso 1 1 calc R . .
H1B H 0.7120 -0.2399 0.0903 0.034 Uiso 1 1 calc R . .
C1S C 1.3828(10) -0.1926(6) 0.0418(4) 0.116(3) Uani 1 1 d . . .
H1SA H 1.4555 -0.1575 0.0667 0.140 Uiso 1 1 calc R . .
H1SB H 1.4057 -0.1902 -0.0055 0.140 Uiso 1 1 calc R . .
C2 C 0.8536(4) -0.1288(3) 0.11249(17) 0.0243(8) Uani 1 1 d . . .
H2A H 0.9167 -0.1462 0.0762 0.029 Uiso 1 1 calc R . .
H2B H 0.9099 -0.1109 0.1511 0.029 Uiso 1 1 calc R . .
C3 C 0.7680(3) -0.0368(3) 0.09215(16) 0.0210(7) Uani 1 1 d . . .
H3 H 0.7036 -0.0588 0.0568 0.025 Uiso 1 1 calc R . .
C4 C 0.8570(3) 0.0468(3) 0.06408(16) 0.0206(7) Uani 1 1 d . . .
C5 C 0.9766(4) 0.0770(3) 0.09600(17) 0.0283(8) Uani 1 1 d . . .
H5 H 1.0039 0.0448 0.1355 0.034 Uiso 1 1 calc R . .
C6 C 1.0556(4) 0.1542(3) 0.06996(18) 0.0311(8) Uani 1 1 d . . .
H6 H 1.1355 0.1754 0.0926 0.037 Uiso 1 1 calc R . .
C7 C 1.0198(4) 0.2007(3) 0.01160(17) 0.0251(7) Uani 1 1 d . . .
H7 H 1.0753 0.2524 -0.0063 0.030 Uiso 1 1 calc R . .
C8 C 0.9010(4) 0.1699(3) -0.02021(18) 0.0254(8) Uani 1 1 d . . .
C9 C 0.8205(3) 0.0933(3) 0.00570(16) 0.0223(7) Uani 1 1 d . . .
H9 H 0.7401 0.0727 -0.0167 0.027 Uiso 1 1 calc R . .
C11 C 0.8520(4) -0.3094(3) 0.15048(17) 0.0252(8) Uani 1 1 d . . .
C12 C 0.9560(4) -0.2972(2) 0.19682(17) 0.0247(7) Uani 1 1 d . . .
H12 H 0.9732 -0.2327 0.2149 0.030 Uiso 1 1 calc R . .
C13 C 1.0341(4) -0.3785(2) 0.21658(16) 0.0230(7) Uani 1 1 d . . .
C14 C 1.0056(3) -0.4748(2) 0.19334(16) 0.0234(8) Uani 1 1 d . . .
C15 C 0.9007(4) -0.4874(3) 0.14734(17) 0.0268(8) Uani 1 1 d . . .
C16 C 0.8259(4) -0.4046(3) 0.12559(18) 0.0273(8) Uani 1 1 d . . .
H16 H 0.7565 -0.4134 0.0935 0.033 Uiso 1 1 calc R . .
C17 C 1.1662(4) -0.2738(3) 0.2873(2) 0.0393(10) Uani 1 1 d . . .
H17A H 1.2443 -0.2772 0.3174 0.047 Uiso 1 1 calc R . .
H17B H 1.0849 -0.2513 0.3113 0.047 Uiso 1 1 calc R . .
H17C H 1.1864 -0.2262 0.2519 0.047 Uiso 1 1 calc R . .
C18 C 1.1728(4) -0.5999(3) 0.1738(2) 0.0333(9) Uani 1 1 d . . .
H18A H 1.2193 -0.6565 0.1948 0.040 Uiso 1 1 calc R . .
H18B H 1.2406 -0.5494 0.1607 0.040 Uiso 1 1 calc R . .
H18C H 1.1237 -0.6237 0.1348 0.040 Uiso 1 1 calc R . .
C19 C 0.7766(5) -0.6013(3) 0.0790(2) 0.0505(12) Uani 1 1 d . . .
H19A H 0.7718 -0.6732 0.0691 0.061 Uiso 1 1 calc R . .
H19B H 0.7993 -0.5641 0.0390 0.061 Uiso 1 1 calc R . .
H19C H 0.6879 -0.5784 0.0958 0.061 Uiso 1 1 calc R . .
C31 C 0.4479(3) 0.0326(3) 0.21200(17) 0.0284(8) Uani 1 1 d . . .
C32 C 0.3031(4) 0.0723(4) 0.1993(2) 0.0434(11) Uani 1 1 d . . .
H32A H 0.2492 0.0681 0.2398 0.052 Uiso 1 1 calc R . .
H32B H 0.2593 0.0318 0.1651 0.052 Uiso 1 1 calc R . .
H32C H 0.3081 0.1424 0.1849 0.052 Uiso 1 1 calc R . .
C33 C 0.5177(4) 0.0951(3) 0.26512(18) 0.0363(9) Uani 1 1 d . . .
H33A H 0.4689 0.0865 0.3068 0.044 Uiso 1 1 calc R . .
H33B H 0.5163 0.1660 0.2525 0.044 Uiso 1 1 calc R . .
H33C H 0.6126 0.0728 0.2703 0.044 Uiso 1 1 calc R . .
C34 C 0.4441(4) -0.0792(3) 0.2296(2) 0.0391(10) Uani 1 1 d . . .
H34A H 0.3983 -0.0880 0.2720 0.047 Uiso 1 1 calc R . .
H34B H 0.5378 -0.1051 0.2324 0.047 Uiso 1 1 calc R . .
H34C H 0.3939 -0.1160 0.1957 0.047 Uiso 1 1 calc R . .
N31 N 0.6847(3) -0.0049(2) 0.14909(15) 0.0208(6) Uani 1 1 d . . .
H31 H 0.725(4) 0.024(3) 0.1767(18) 0.019(10) Uiso 1 1 d . . .
O8 O 0.8604(3) 0.2118(2) -0.07857(14) 0.0388(7) Uani 1 1 d . . .
H8 H 0.911(4) 0.261(3) -0.095(2) 0.034(11) Uiso 1 1 d . . .
O13 O 1.1415(2) -0.37130(17) 0.25991(13) 0.0277(6) Uani 1 1 d . . .
O14 O 1.0769(3) -0.55576(19) 0.21918(12) 0.0292(6) Uani 1 1 d . . .
O15 O 0.8793(3) -0.58407(19) 0.12730(14) 0.0389(7) Uani 1 1 d . . .
O31 O 0.5475(3) 0.15807(19) 0.12350(13) 0.0339(6) Uani 1 1 d . . .
Cl1S Cl 1.2249(2) -0.1371(2) 0.05609(10) 0.1101(7) Uani 1 1 d . . .
Cl2S Cl 1.3658(5) -0.3298(2) 0.07110(12) 0.1702(14) Uani 1 1 d . . .
S31 S 0.53520(8) 0.04660(6) 0.13252(4) 0.0237(2) Uani 1 1 d . . .

loop_
_atom_site_aniso_label
_atom_site_aniso_U_11
_atom_site_aniso_U_22
_atom_site_aniso_U_33
_atom_site_aniso_U_23
_atom_site_aniso_U_13
_atom_site_aniso_U_12
C1 0.0256(17) 0.0212(19) 0.039(2) 0.0071(16) -0.0077(17) 0.0009(14)
C1S 0.138(8) 0.114(7) 0.097(5) -0.024(5) -0.051(6) -0.018(6)
C2 0.0228(17) 0.0213(19) 0.0287(18) 0.0035(14) 0.0035(14) 0.0044(14)
C3 0.0208(15) 0.0197(17) 0.0224(15) 0.0025(13) -0.0019(13) 0.0000(14)
C4 0.0184(15) 0.0185(17) 0.0249(16) 0.0030(14) 0.0026(13) 0.0034(14)
C5 0.0243(17) 0.033(2) 0.0279(17) 0.0100(14) -0.0036(15) -0.0020(16)
C6 0.0222(18) 0.038(2) 0.0328(19) -0.0020(16) -0.0046(16) -0.0050(16)
C7 0.0227(17) 0.0216(17) 0.0309(18) 0.0014(14) 0.0029(15) -0.0019(15)
C8 0.0233(17) 0.0236(19) 0.0292(18) 0.0045(15) 0.0000(15) 0.0008(15)
C9 0.0169(16) 0.0245(18) 0.0255(17) 0.0013(14) -0.0031(13) -0.0019(13)
C11 0.0214(17) 0.0206(17) 0.0335(19) 0.0058(14) 0.0022(15) 0.0003(14)
C12 0.0238(17) 0.0169(16) 0.0334(18) 0.0004(13) 0.0027(16) 0.0018(15)
C13 0.0200(16) 0.0247(18) 0.0244(16) 0.0033(13) 0.0032(15) 0.0010(15)
C14 0.0250(18) 0.0180(17) 0.0273(17) 0.0025(13) 0.0025(13) 0.0060(13)
C15 0.0348(19) 0.0188(18) 0.0267(18) -0.0017(14) 0.0011(15) 0.0026(15)
C16 0.0274(18) 0.0232(19) 0.0311(18) 0.0003(15) -0.0060(16) 0.0021(14)
C17 0.039(2) 0.021(2) 0.058(3) -0.0028(18) -0.021(2) 0.0009(17)
C18 0.032(2) 0.027(2) 0.040(2) -0.0055(17) -0.0031(17) 0.0052(16)
C19 0.064(3) 0.030(2) 0.057(3) -0.012(2) -0.027(3) 0.004(2)
C31 0.0192(17) 0.038(2) 0.0277(17) 0.0030(15) 0.0022(14) 0.0012(16)
C32 0.0189(18) 0.073(3) 0.039(2) 0.001(2) 0.0035(16) 0.0097(19)
C33 0.0273(19) 0.050(2) 0.0315(19) -0.0052(18) 0.0028(17) -0.0040(18)
C34 0.036(2) 0.040(2) 0.041(2) 0.0078(17) 0.0098(19) -0.0112(18)
N31 0.0185(14) 0.0179(15) 0.0262(15) 0.0006(12) -0.0024(12) 0.0013(11)
O8 0.0340(15) 0.0416(17) 0.0409(15) 0.0256(13) -0.0115(13) -0.0176(14)
O13 0.0242(12) 0.0201(13) 0.0387(14) -0.0005(10) -0.0084(11) 0.0021(10)
O14 0.0357(13) 0.0213(13) 0.0306(13) 0.0003(10) -0.0033(11) 0.0103(11)
O15 0.0526(17) 0.0181(13) 0.0461(16) -0.0066(12) -0.0218(15) 0.0024(12)
O31 0.0281(13) 0.0273(14) 0.0462(15) 0.0149(12) 0.0024(13) 0.0080(11)
Cl1S 0.0813(13) 0.160(2) 0.0892(13) -0.0206(13) 0.0085(10) -0.0036(13)
Cl2S 0.277(4) 0.145(2) 0.0883(15) 0.0267(15) -0.045(2) 0.017(3)
S31 0.0171(4) 0.0274(5) 0.0264(4) 0.0060(4) -0.0006(3) 0.0039(4)

loop_
_atom_type_symbol
_atom_type_description
_atom_type_scat_dispersion_real
_atom_type_scat_dispersion_imag
_atom_type_scat_source
C C 0.0033 0.0016 'International Tables Vol C Tables 4.2.6.8 and 6.1.1.4'
H H 0.0000 0.0000 'International Tables Vol C Tables 4.2.6.8 and 6.1.1.4'
N N 0.0061 0.0033 'International Tables Vol C Tables 4.2.6.8 and 6.1.1.4'
O O 0.0106 0.0060 'International Tables Vol C Tables 4.2.6.8 and 6.1.1.4'
Cl Cl 0.1484 0.1585 'International Tables Vol C Tables 4.2.6.8 and 6.1.1.4'
S S 0.1246 0.1234 'International Tables Vol C Tables 4.2.6.8 and 6.1.1.4'

loop_
_geom_angle_atom_site_label_1
_geom_angle_atom_site_label_2
_geom_angle_atom_site_label_3
_geom_angle
_geom_angle_site_symmetry_1
_geom_angle_site_symmetry_3
_geom_angle_publ_flag
C11 C1 C2 112.6(3) . . ?
C11 C1 H1A 109.1 . . ?
C2 C1 H1A 109.1 . . ?
C11 C1 H1B 109.1 . . ?
C2 C1 H1B 109.1 . . ?
H1A C1 H1B 107.8 . . ?
Cl1S C1S Cl2S 106.0(5) . . ?
Cl1S C1S H1SA 110.5 . . ?
Cl2S C1S H1SA 110.5 . . ?
Cl1S C1S H1SB 110.5 . . ?
Cl2S C1S H1SB 110.5 . . ?
H1SA C1S H1SB 108.7 . . ?
C1 C2 C3 113.3(3) . . ?
C1 C2 H2A 108.9 . . ?
C3 C2 H2A 108.9 . . ?
C1 C2 H2B 108.9 . . ?
C3 C2 H2B 108.9 . . ?
H2A C2 H2B 107.7 . . ?
N31 C3 C4 113.4(3) . . ?
N31 C3 C2 108.5(3) . . ?
C4 C3 C2 111.8(3) . . ?
N31 C3 H3 107.6 . . ?
C4 C3 H3 107.6 . . ?
C2 C3 H3 107.6 . . ?
C9 C4 C5 119.1(3) . . ?
C9 C4 C3 120.1(3) . . ?
C5 C4 C3 120.9(3) . . ?
C6 C5 C4 120.0(3) . . ?
C6 C5 H5 120.0 . . ?
C4 C5 H5 120.0 . . ?
C7 C6 C5 121.2(3) . . ?
C7 C6 H6 119.4 . . ?
C5 C6 H6 119.4 . . ?
C6 C7 C8 118.6(3) . . ?
C6 C7 H7 120.7 . . ?
C8 C7 H7 120.7 . . ?
O8 C8 C9 117.6(3) . . ?
O8 C8 C7 121.6(3) . . ?
C9 C8 C7 120.7(3) . . ?
C4 C9 C8 120.5(3) . . ?
C4 C9 H9 119.8 . . ?
C8 C9 H9 119.8 . . ?
C16 C11 C12 119.1(3) . . ?
C16 C11 C1 120.5(3) . . ?
C12 C11 C1 120.3(3) . . ?
C13 C12 C11 120.4(3) . . ?
C13 C12 H12 119.8 . . ?
C11 C12 H12 119.8 . . ?
O13 C13 C12 123.5(3) . . ?
O13 C13 C14 115.8(3) . . ?
C12 C13 C14 120.7(3) . . ?
O14 C14 C13 119.0(3) . . ?
O14 C14 C15 121.9(3) . . ?
C13 C14 C15 118.9(3) . . ?
O15 C15 C16 124.7(3) . . ?
O15 C15 C14 115.2(3) . . ?
C16 C15 C14 120.1(3) . . ?
C11 C16 C15 120.6(3) . . ?
C11 C16 H16 119.7 . . ?
C15 C16 H16 119.7 . . ?
O13 C17 H17A 109.5 . . ?
O13 C17 H17B 109.5 . . ?
H17A C17 H17B 109.5 . . ?
O13 C17 H17C 109.5 . . ?
H17A C17 H17C 109.5 . . ?
H17B C17 H17C 109.5 . . ?
O14 C18 H18A 109.5 . . ?
O14 C18 H18B 109.5 . . ?
H18A C18 H18B 109.5 . . ?
O14 C18 H18C 109.5 . . ?
H18A C18 H18C 109.5 . . ?
H18B C18 H18C 109.5 . . ?
O15 C19 H19A 109.5 . . ?
O15 C19 H19B 109.5 . . ?
H19A C19 H19B 109.5 . . ?
O15 C19 H19C 109.5 . . ?
H19A C19 H19C 109.5 . . ?
H19B C19 H19C 109.5 . . ?
C33 C31 C34 112.0(3) . . ?
C33 C31 C32 110.1(3) . . ?
C34 C31 C32 110.7(3) . . ?
C33 C31 S31 111.2(2) . . ?
C34 C31 S31 108.4(3) . . ?
C32 C31 S31 104.1(3) . . ?
C31 C32 H32A 109.5 . . ?
C31 C32 H32B 109.5 . . ?
H32A C32 H32B 109.5 . . ?
C31 C32 H32C 109.5 . . ?
H32A C32 H32C 109.5 . . ?
H32B C32 H32C 109.5 . . ?
C31 C33 H33A 109.5 . . ?
C31 C33 H33B 109.5 . . ?
H33A C33 H33B 109.5 . . ?
C31 C33 H33C 109.5 . . ?
H33A C33 H33C 109.5 . . ?
H33B C33 H33C 109.5 . . ?
C31 C34 H34A 109.5 . . ?
C31 C34 H34B 109.5 . . ?
H34A C34 H34B 109.5 . . ?
C31 C34 H34C 109.5 . . ?
H34A C34 H34C 109.5 . . ?
H34B C34 H34C 109.5 . . ?
C3 N31 S31 116.5(2) . . ?
C3 N31 H31 115(3) . . ?
S31 N31 H31 113(3) . . ?
C8 O8 H8 118(3) . . ?
C13 O13 C17 116.2(3) . . ?
C14 O14 C18 113.5(3) . . ?
C15 O15 C19 117.8(3) . . ?
O31 S31 N31 111.45(15) . . ?
O31 S31 C31 104.19(16) . . ?
N31 S31 C31 100.86(15) . . ?

loop_
_geom_bond_atom_site_label_1
_geom_bond_atom_site_label_2
_geom_bond_distance
_geom_bond_site_symmetry_2
_geom_bond_publ_flag
C1 C11 1.508(5) . ?
C1 C2 1.531(5) . ?
C1 H1A 0.9900 . ?
C1 H1B 0.9900 . ?
C1S Cl1S 1.736(10) . ?
C1S Cl2S 1.930(9) . ?
C1S H1SA 0.9900 . ?
C1S H1SB 0.9900 . ?
C2 C3 1.541(5) . ?
C2 H2A 0.9900 . ?
C2 H2B 0.9900 . ?
C3 N31 1.480(4) . ?
C3 C4 1.525(5) . ?
C3 H3 1.0000 . ?
C4 C9 1.388(5) . ?
C4 C5 1.397(5) . ?
C5 C6 1.392(5) . ?
C5 H5 0.9500 . ?
C6 C7 1.386(5) . ?
C6 H6 0.9500 . ?
C7 C8 1.392(5) . ?
C7 H7 0.9500 . ?
C8 O8 1.373(4) . ?
C8 C9 1.392(5) . ?
C9 H9 0.9500 . ?
C11 C16 1.389(5) . ?
C11 C12 1.397(5) . ?
C12 C13 1.386(5) . ?
C12 H12 0.9500 . ?
C13 O13 1.375(4) . ?
C13 C14 1.396(5) . ?
C14 O14 1.387(4) . ?
C14 C15 1.399(5) . ?
C15 O15 1.367(4) . ?
C15 C16 1.396(5) . ?
C16 H16 0.9500 . ?
C17 O13 1.435(4) . ?
C17 H17A 0.9800 . ?
C17 H17B 0.9800 . ?
C17 H17C 0.9800 . ?
C18 O14 1.443(4) . ?
C18 H18A 0.9800 . ?
C18 H18B 0.9800 . ?
C18 H18C 0.9800 . ?
C19 O15 1.425(5) . ?
C19 H19A 0.9800 . ?
C19 H19B 0.9800 . ?
C19 H19C 0.9800 . ?
C31 C33 1.527(5) . ?
C31 C34 1.532(5) . ?
C31 C32 1.533(5) . ?
C31 S31 1.840(3) . ?
C32 H32A 0.9800 . ?
C32 H32B 0.9800 . ?
C32 H32C 0.9800 . ?
C33 H33A 0.9800 . ?
C33 H33B 0.9800 . ?
C33 H33C 0.9800 . ?
C34 H34A 0.9800 . ?
C34 H34B 0.9800 . ?
C34 H34C 0.9800 . ?
N31 S31 1.649(3) . ?
N31 H31 0.79(4) . ?
O8 H8 0.89(4) . ?
O31 S31 1.501(3) . ?

loop_
_geom_torsion_atom_site_label_1
_geom_torsion_atom_site_label_2
_geom_torsion_atom_site_label_3
_geom_torsion_atom_site_label_4
_geom_torsion
_geom_torsion_site_symmetry_1
_geom_torsion_site_symmetry_2
_geom_torsion_site_symmetry_3
_geom_torsion_site_symmetry_4
_geom_torsion_publ_flag
C11 C1 C2 C3 -178.8(3) . . . . ?
C1 C2 C3 N31 64.5(4) . . . . ?
C1 C2 C3 C4 -169.7(3) . . . . ?
N31 C3 C4 C9 -104.9(4) . . . . ?
C2 C3 C4 C9 132.1(3) . . . . ?
N31 C3 C4 C5 75.9(4) . . . . ?
C2 C3 C4 C5 -47.1(4) . . . . ?
C9 C4 C5 C6 1.4(5) . . . . ?
C3 C4 C5 C6 -179.3(3) . . . . ?
C4 C5 C6 C7 -1.6(6) . . . . ?
C5 C6 C7 C8 1.2(6) . . . . ?
C6 C7 C8 O8 -179.2(3) . . . . ?
C6 C7 C8 C9 -0.7(5) . . . . ?
C5 C4 C9 C8 -0.9(5) . . . . ?
C3 C4 C9 C8 179.8(3) . . . . ?
O8 C8 C9 C4 179.1(3) . . . . ?
C7 C8 C9 C4 0.5(5) . . . . ?
C2 C1 C11 C16 -134.4(4) . . . . ?
C2 C1 C11 C12 47.3(5) . . . . ?
C16 C11 C12 C13 1.4(5) . . . . ?
C1 C11 C12 C13 179.7(3) . . . . ?
C11 C12 C13 O13 177.3(3) . . . . ?
C11 C12 C13 C14 -3.5(5) . . . . ?
O13 C13 C14 O14 5.7(4) . . . . ?
C12 C13 C14 O14 -173.6(3) . . . . ?
O13 C13 C14 C15 -177.8(3) . . . . ?
C12 C13 C14 C15 2.9(5) . . . . ?
O14 C14 C15 O15 -3.5(5) . . . . ?
C13 C14 C15 O15 -179.9(3) . . . . ?
O14 C14 C15 C16 176.1(3) . . . . ?
C13 C14 C15 C16 -0.3(5) . . . . ?
C12 C11 C16 C15 1.2(5) . . . . ?
C1 C11 C16 C15 -177.1(3) . . . . ?
O15 C15 C16 C11 177.8(4) . . . . ?
C14 C15 C16 C11 -1.7(5) . . . . ?
C4 C3 N31 S31 86.3(3) . . . . ?
C2 C3 N31 S31 -148.8(2) . . . . ?
C12 C13 O13 C17 3.0(5) . . . . ?
C14 C13 O13 C17 -176.2(3) . . . . ?
C13 C14 O14 C18 -109.6(3) . . . . ?
C15 C14 O14 C18 74.0(4) . . . . ?
C16 C15 O15 C19 2.3(6) . . . . ?
C14 C15 O15 C19 -178.2(4) . . . . ?
C3 N31 S31 O31 -88.7(3) . . . . ?
C3 N31 S31 C31 161.2(3) . . . . ?
C33 C31 S31 O31 -50.3(3) . . . . ?
C34 C31 S31 O31 -173.9(2) . . . . ?
C32 C31 S31 O31 68.2(3) . . . . ?
C33 C31 S31 N31 65.3(3) . . . . ?
C34 C31 S31 N31 -58.3(3) . . . . ?
C32 C31 S31 N31 -176.1(3) . . . . ?

loop_
_cod_related_entry_id
_cod_related_entry_database
_cod_related_entry_code
1 ChemSpider 21188829
